data_7224972
loop_
_publ_author_name
'Phukan, Nithi'
'Baruah, Jubaraj B.'

_publ_section_title
;
 Imine-tautomers of aminothiazole derivatives: intriguing aspects of
 chemical reactivities
;
_journal_issue 21
_journal_name_full CrystEngComm
_journal_page_first 3877
_journal_paper_doi 10.1039/C6CE00676K
_journal_volume 18
_journal_year 2016
_chemical_formula_moiety 'C11 H10 N4 O2 S2'
_chemical_formula_sum 'C11 H10 N4 O2 S2'
_chemical_formula_weight 294.35
_chemical_name_systematic
; 
 ? 
;
_space_group_IT_number 15
_symmetry_cell_setting monoclinic
_symmetry_space_group_name_Hall '-C 2yc'
_symmetry_space_group_name_H-M 'C 1 2/c 1'
_atom_sites_solution_hydrogens geom
_atom_sites_solution_primary direct
_atom_sites_solution_secondary difmap
_audit_creation_method SHELXL-97
_audit_update_record
;
2016-01-04 deposited with the CCDC.
2016-04-20 downloaded from the CCDC.
;
_cell_angle_alpha 90.00
_cell_angle_beta 112.834(9)
_cell_angle_gamma 90.00
_cell_formula_units_Z 8
_cell_length_a 24.0180(18)
_cell_length_b 4.9616(2)
_cell_length_c 23.5481(18)
_cell_measurement_reflns_used 1414
_cell_measurement_temperature 296(2)
_cell_measurement_theta_max 28.5612
_cell_measurement_theta_min 3.4156
_cell_volume 2586.3(3)
_computing_structure_refinement 'SHELXL-97 (Sheldrick, 1997)'
_computing_structure_solution 'SHELXS-97 (Sheldrick, 1990)'
_diffrn_ambient_temperature 296(2)
_diffrn_measured_fraction_theta_full 0.998
_diffrn_measured_fraction_theta_max 0.998
_diffrn_measurement_device_type 'SuperNova, Single source at offset), Eos'
_diffrn_measurement_method '\w scans'
_diffrn_radiation_monochromator graphite
_diffrn_radiation_source 'fine-focus sealed tube'
_diffrn_radiation_type MoK\a
_diffrn_radiation_wavelength 0.71073
_diffrn_reflns_av_R_equivalents 0.0257
_diffrn_reflns_av_sigmaI/netI 0.0408
_diffrn_reflns_limit_h_max 27
_diffrn_reflns_limit_h_min -28
_diffrn_reflns_limit_k_max 5
_diffrn_reflns_limit_k_min -5
_diffrn_reflns_limit_l_max 17
_diffrn_reflns_limit_l_min -28
_diffrn_reflns_number 4565
_diffrn_reflns_theta_full 25.25
_diffrn_reflns_theta_max 25.25
_diffrn_reflns_theta_min 3.42
_exptl_absorpt_coefficient_mu 0.415
_exptl_absorpt_correction_T_max 0.951
_exptl_absorpt_correction_T_min 0.887
_exptl_absorpt_correction_type multi-scan
_exptl_absorpt_process_details multi-scan
_exptl_crystal_colour red
_exptl_crystal_density_diffrn 1.512
_exptl_crystal_density_method 'not measured'
_exptl_crystal_description needle
_exptl_crystal_F_000 1216
_exptl_crystal_size_max 0.32
_exptl_crystal_size_mid 0.24
_exptl_crystal_size_min 0.12
_refine_diff_density_max 0.241
_refine_diff_density_min -0.200
_refine_diff_density_rms 0.049
_refine_ls_extinction_method none
_refine_ls_goodness_of_fit_ref 0.999
_refine_ls_hydrogen_treatment mixed
_refine_ls_matrix_type full
_refine_ls_number_parameters 181
_refine_ls_number_reflns 2324
_refine_ls_number_restraints 0
_refine_ls_restrained_S_all 0.999
_refine_ls_R_factor_all 0.0572
_refine_ls_R_factor_gt 0.0415
_refine_ls_shift/su_max 0.000
_refine_ls_shift/su_mean 0.000
_refine_ls_structure_factor_coef Fsqd
_refine_ls_weighting_details 'calc w=1/[\s^2^(Fo^2^)+(0.0900P)^2^+0.0078P] where P=(Fo^2^+2Fc^2^)/3'
_refine_ls_weighting_scheme calc
_refine_ls_wR_factor_gt 0.1201
_refine_ls_wR_factor_ref 0.1398
_reflns_number_gt 1834
_reflns_number_total 2324
_reflns_threshold_expression >2sigma(I)
_cod_data_source_file c6ce00676k2.cif
_cod_data_source_block 2
_cod_depositor_comments
;
The following automatic conversions were performed:

'_symmetry_cell_setting' value 'Monoclinic' changed to 'monoclinic'
according to
/usr/data/users/saulius/crontab/automatic-downloads/rss-feeds/RSC/lib/dictionaries/cif_core.dic
dictionary named 'cif_core.dic' version 2.4.2 from 2011-04-26.

Automatic conversion script
Id: cif_fix_values 4268 2015-11-12 08:31:59Z antanas 

 Adding full bibliography for 7224966--7224975.cif.
;
_cod_original_sg_symbol_H-M 'C 2/c'
_cod_database_code 7224972

loop_
_symmetry_equiv_pos_as_xyz
'x, y, z'
'-x, y, -z+1/2'
'x+1/2, y+1/2, z'
'-x+1/2, y+1/2, -z+1/2'
'-x, -y, -z'
'x, -y, z-1/2'
'-x+1/2, -y+1/2, -z'
'x+1/2, -y+1/2, z-1/2'

loop_
_atom_site_label
_atom_site_type_symbol
_atom_site_fract_x
_atom_site_fract_y
_atom_site_fract_z
_atom_site_U_iso_or_equiv
_atom_site_adp_type
_atom_site_occupancy
_atom_site_symmetry_multiplicity
_atom_site_calc_flag
_atom_site_refinement_flags
S1 S 0.29343(3) -0.00903(13) 0.30818(3) 0.0464(3) Uani 1 1 d .
S2 S 0.24600(3) 0.11672(14) 0.40684(3) 0.0489(3) Uani 1 1 d .
N2 N 0.34485(10) 0.3718(4) 0.40294(10) 0.0411(5) Uani 1 1 d .
O1 O 0.54378(10) 1.2218(4) 0.61395(11) 0.0706(7) Uani 1 1 d .
N3 N 0.31856(11) 0.4667(4) 0.48438(10) 0.0403(5) Uani 1 1 d .
N1 N 0.37520(12) 0.3318(5) 0.32224(11) 0.0475(6) Uani 1 1 d .
O2 O 0.48629(12) 1.3435(5) 0.66033(12) 0.0873(9) Uani 1 1 d .
N4 N 0.49665(12) 1.2027(5) 0.62291(11) 0.0545(6) Uani 1 1 d .
C4 C 0.33948(12) 0.2513(5) 0.35041(12) 0.0384(6) Uani 1 1 d .
C6 C 0.36465(11) 0.6500(5) 0.51583(11) 0.0367(6) Uani 1 1 d .
C5 C 0.30715(12) 0.3251(5) 0.43065(12) 0.0378(6) Uani 1 1 d .
C9 C 0.45112(12) 1.0127(5) 0.58576(12) 0.0417(6) Uani 1 1 d .
C8 C 0.39556(13) 1.0113(5) 0.59060(12) 0.0437(7) Uani 1 1 d .
H8 H 0.3874 1.1306 0.6169 0.052 Uiso 1 1 calc R
C7 C 0.35228(12) 0.8289(5) 0.55556(12) 0.0410(6) Uani 1 1 d .
H7 H 0.3147 0.8249 0.5584 0.049 Uiso 1 1 calc R
C2 C 0.36889(14) 0.2019(6) 0.26791(13) 0.0529(7) Uani 1 1 d .
C3 C 0.32691(14) 0.0094(6) 0.25492(14) 0.0539(8) Uani 1 1 d .
H3 H 0.3167 -0.1032 0.2208 0.065 Uiso 1 1 calc R
C11 C 0.42091(12) 0.6587(5) 0.51132(13) 0.0449(7) Uani 1 1 d .
H11 H 0.4292 0.5433 0.4845 0.054 Uiso 1 1 calc R
C10 C 0.46415(13) 0.8388(5) 0.54680(13) 0.0466(7) Uani 1 1 d .
H10 H 0.5019 0.8432 0.5445 0.056 Uiso 1 1 calc R
C1 C 0.40707(18) 0.2893(8) 0.23388(17) 0.0891(13) Uani 1 1 d .
H1A H 0.4464 0.2093 0.2526 0.134 Uiso 1 1 calc R
H1B H 0.4108 0.4820 0.2355 0.134 Uiso 1 1 calc R
H1C H 0.3885 0.2324 0.1917 0.134 Uiso 1 1 calc R
H3A H 0.2935(12) 0.436(5) 0.4983(13) 0.039(8) Uiso 1 1 d .
H1 H 0.3937(13) 0.447(5) 0.3360(14) 0.041(9) Uiso 1 1 d .

loop_
_atom_site_aniso_label
_atom_site_aniso_U_11
_atom_site_aniso_U_22
_atom_site_aniso_U_33
_atom_site_aniso_U_23
_atom_site_aniso_U_13
_atom_site_aniso_U_12
S1 0.0451(4) 0.0457(4) 0.0472(5) -0.0110(3) 0.0165(3) -0.0091(3)
S2 0.0469(5) 0.0573(5) 0.0453(4) -0.0072(3) 0.0209(3) -0.0184(3)
N2 0.0446(13) 0.0452(12) 0.0361(12) -0.0071(10) 0.0186(10) -0.0105(10)
O1 0.0547(14) 0.0795(14) 0.0768(16) -0.0187(13) 0.0248(13) -0.0280(12)
N3 0.0435(13) 0.0459(12) 0.0383(13) -0.0026(10) 0.0233(11) -0.0110(10)
N1 0.0512(15) 0.0550(15) 0.0399(13) -0.0160(12) 0.0214(11) -0.0178(12)
O2 0.095(2) 0.0957(18) 0.0789(18) -0.0498(16) 0.0416(16) -0.0412(15)
N4 0.0587(17) 0.0533(14) 0.0460(14) -0.0069(12) 0.0143(12) -0.0158(12)
C4 0.0381(14) 0.0388(13) 0.0380(14) -0.0011(12) 0.0144(11) -0.0031(11)
C6 0.0411(15) 0.0376(13) 0.0326(13) 0.0013(11) 0.0157(12) -0.0042(11)
C5 0.0404(14) 0.0368(13) 0.0364(14) 0.0022(11) 0.0152(11) -0.0011(11)
C9 0.0470(16) 0.0412(14) 0.0335(14) -0.0002(12) 0.0119(12) -0.0096(12)
C8 0.0537(17) 0.0429(14) 0.0369(14) -0.0028(12) 0.0204(13) -0.0047(12)
C7 0.0439(15) 0.0447(14) 0.0399(14) 0.0030(12) 0.0223(12) -0.0027(11)
C2 0.0538(18) 0.0672(17) 0.0420(16) -0.0168(15) 0.0234(14) -0.0088(15)
C3 0.0522(18) 0.0649(18) 0.0442(17) -0.0218(15) 0.0182(14) -0.0087(15)
C11 0.0476(16) 0.0479(15) 0.0435(15) -0.0095(13) 0.0223(13) -0.0075(12)
C10 0.0410(15) 0.0551(16) 0.0455(16) -0.0050(13) 0.0187(13) -0.0100(12)
C1 0.089(3) 0.133(3) 0.069(2) -0.044(2) 0.055(2) -0.041(3)

loop_
_atom_type_symbol
_atom_type_description
_atom_type_scat_dispersion_real
_atom_type_scat_dispersion_imag
_atom_type_scat_source
C C 0.0033 0.0016 'International Tables Vol C Tables 4.2.6.8 and 6.1.1.4'
H H 0.0000 0.0000 'International Tables Vol C Tables 4.2.6.8 and 6.1.1.4'
N N 0.0061 0.0033 'International Tables Vol C Tables 4.2.6.8 and 6.1.1.4'
O O 0.0106 0.0060 'International Tables Vol C Tables 4.2.6.8 and 6.1.1.4'
S S 0.1246 0.1234 'International Tables Vol C Tables 4.2.6.8 and 6.1.1.4'

loop_
_geom_angle_atom_site_label_1
_geom_angle_atom_site_label_2
_geom_angle_atom_site_label_3
_geom_angle
C3 S1 C4 90.21(13)
C5 N2 C4 122.6(2)
C5 N3 C6 130.6(2)
C4 N1 C2 117.3(2)
O2 N4 O1 122.4(2)
O2 N4 C9 119.3(3)
O1 N4 C9 118.3(2)
N1 C4 N2 118.5(2)
N1 C4 S1 109.10(19)
N2 C4 S1 132.4(2)
C11 C6 N3 124.7(2)
C11 C6 C7 119.6(2)
N3 C6 C7 115.8(2)
N2 C5 N3 115.6(2)
N2 C5 S2 127.6(2)
N3 C5 S2 116.77(19)
C10 C9 C8 121.8(2)
C10 C9 N4 119.6(3)
C8 C9 N4 118.6(2)
C9 C8 C7 118.7(2)
C8 C7 C6 120.5(2)
C3 C2 N1 110.2(3)
C3 C2 C1 130.5(3)
N1 C2 C1 119.3(3)
C2 C3 S1 113.1(2)
C10 C11 C6 119.8(2)
C11 C10 C9 119.7(3)

loop_
_geom_bond_atom_site_label_1
_geom_bond_atom_site_label_2
_geom_bond_distance
S1 C3 1.735(3)
S1 C4 1.740(3)
S2 C5 1.703(3)
N2 C5 1.326(3)
N2 C4 1.334(3)
O1 N4 1.233(3)
N3 C5 1.379(3)
N3 C6 1.402(3)
N1 C4 1.333(3)
N1 C2 1.387(3)
O2 N4 1.223(3)
N4 C9 1.452(3)
C6 C11 1.397(4)
C6 C7 1.403(3)
C9 C10 1.381(4)
C9 C8 1.383(4)
C8 C7 1.384(4)
C2 C3 1.335(4)
C2 C1 1.497(4)
C11 C10 1.379(4)
